data_4514850
loop_
_publ_author_name
'Romine, Andrew M.'
'Yang, Kin S.'
'Karunananda, Malkanthi K.'
'Chen, Jason S.'
'Engle, Keary M.'

_publ_section_title
;
 Synthetic and Mechanistic Studies of a Versatile Heteroaryl Thioether
 Directing Group for Pd(II) Catalysis
;
_journal_issue 9
_journal_name_full 'ACS Catalysis'
_journal_page_first 7626
_journal_paper_doi 10.1021/acscatal.9b01471
_journal_volume 9
_journal_year 2019
_chemical_formula_moiety 'C23 H26 O6'
_chemical_formula_sum 'C23 H26 O6'
_chemical_formula_weight 398.44
_space_group_crystal_system triclinic
_space_group_IT_number 2
_space_group_name_Hall '-P 1'
_space_group_name_H-M_alt 'P -1'
_symmetry_space_group_name_Hall '-P 1'
_symmetry_space_group_name_H-M 'P -1'
_atom_sites_solution_hydrogens geom
_audit_creation_date 2018-01-29
_audit_creation_method
; 
Olex2 1.2-beta 
(compiled 2017.08.10 svn.r3458 for OlexSys, GUI svn.r5381) 
;
_cell_angle_alpha 65.750(6)
_cell_angle_beta 69.528(6)
_cell_angle_gamma 86.877(7)
_cell_formula_units_Z 2
_cell_length_a 9.7261(18)
_cell_length_b 10.890(2)
_cell_length_c 11.528(2)
_cell_measurement_reflns_used 5625
_cell_measurement_temperature 100(2)
_cell_measurement_theta_max 26.69
_cell_measurement_theta_min 2.25
_cell_volume 1037.3(3)
_computing_cell_refinement 'SAINT v8.34A (Bruker, 2013)'
_computing_data_collection 'APEX2 v2013.6-2 (Bruker, 2013)'
_computing_data_reduction 'SAINT v8.34A (Bruker, 2013)'
_computing_molecular_graphics 'Olex2 (Dolomanov et al., 2009)'
_computing_publication_material 'Olex2 (Dolomanov et al., 2009)'
_computing_structure_refinement 'XL (Sheldrick, 2008)'
_computing_structure_solution 'SHELXT 2014/5 (Sheldrick, 2014)'
_diffrn_ambient_temperature 100.0
_diffrn_detector 'Bruker APEX CCD'
_diffrn_detector_area_resol_mean 8.0
_diffrn_detector_type 'CCD Area Detector'
_diffrn_measured_fraction_theta_full 1.000
_diffrn_measured_fraction_theta_max 0.998
_diffrn_measurement_device 'Kappa Four-Circle Diffractometer'
_diffrn_measurement_device_type 'Bruker X8 APEX'
_diffrn_measurement_method '\w and \f scans'
_diffrn_radiation_monochromator graphite
_diffrn_radiation_probe x-ray
_diffrn_radiation_type MoK\a
_diffrn_radiation_wavelength 0.71073
_diffrn_reflns_av_R_equivalents 0.0316
_diffrn_reflns_av_unetI/netI 0.0344
_diffrn_reflns_Laue_measured_fraction_full 1.000
_diffrn_reflns_Laue_measured_fraction_max 0.998
_diffrn_reflns_limit_h_max 12
_diffrn_reflns_limit_h_min -12
_diffrn_reflns_limit_k_max 13
_diffrn_reflns_limit_k_min -13
_diffrn_reflns_limit_l_max 9
_diffrn_reflns_limit_l_min -14
_diffrn_reflns_number 12189
_diffrn_reflns_point_group_measured_fraction_full 1.000
_diffrn_reflns_point_group_measured_fraction_max 0.998
_diffrn_reflns_theta_full 25.242
_diffrn_reflns_theta_max 26.370
_diffrn_reflns_theta_min 2.062
_diffrn_source 'sealed tube'
_diffrn_source_type fine-focus
_diffrn_standards_number 0
_exptl_absorpt_coefficient_mu 0.092
_exptl_absorpt_correction_T_max 0.7454
_exptl_absorpt_correction_T_min 0.6883
_exptl_absorpt_correction_type multi-scan
_exptl_absorpt_process_details
'SADABS-2016/2 (Bruker,2016/2) was used for absorption correction. wR2(int) was 0.0472 before and 0.0416 after correction. The R '
_exptl_crystal_colour colourless
_exptl_crystal_colour_primary colourless
_exptl_crystal_density_diffrn 1.276
_exptl_crystal_description irregular
_exptl_crystal_F_000 424
_exptl_crystal_size_max 0.27
_exptl_crystal_size_mid 0.175
_exptl_crystal_size_min 0.125
_refine_diff_density_max 0.265
_refine_diff_density_min -0.219
_refine_diff_density_rms 0.044
_refine_ls_extinction_method none
_refine_ls_goodness_of_fit_ref 1.032
_refine_ls_hydrogen_treatment constr
_refine_ls_matrix_type full
_refine_ls_number_parameters 267
_refine_ls_number_reflns 4247
_refine_ls_number_restraints 0
_refine_ls_restrained_S_all 1.032
_refine_ls_R_factor_all 0.0484
_refine_ls_R_factor_gt 0.0387
_refine_ls_shift/su_max 0.000
_refine_ls_shift/su_mean 0.000
_refine_ls_structure_factor_coef Fsqd
_refine_ls_weighting_details 'w=1/[\s^2^(Fo^2^)+(0.0425P)^2^+0.3844P] where P=(Fo^2^+2Fc^2^)/3'
_refine_ls_weighting_scheme calc
_refine_ls_wR_factor_gt 0.0937
_refine_ls_wR_factor_ref 0.0993
_reflns_Friedel_coverage 0.000
_reflns_number_gt 3549
_reflns_number_total 4247
_reflns_threshold_expression 'I > 2\s(I)'
_cod_data_source_file cs9b01471_si_010.cif
_cod_data_source_block engle73
_cod_depositor_comments
;
The following automatic conversions were performed:

'_diffrn_radiation_probe' value 'X-ray' changed to 'x-ray' according
to
/home/data/users/saulius/crontab/automatic-downloads/current/ACS/lib/dictionaries/cif_core.dic
dictionary named 'cif_core.dic' version 2.4.2 from 2011-04-26.

Automatic conversion script
Id: cif_fix_values 4973 2017-02-22 13:04:09Z antanas 
;
_cod_original_cell_volume 1037.2(4)
_cod_database_code 4514850
_shelx_shelxl_version_number 2016/6
_shelx_space_group_comment
; 
The symmetry employed for this shelxl refinement is uniquely defined 
by the following loop, which should always be used as a source of 
symmetry information in preference to the above space-group names. 
They are only intended as comments. 
;
_shelx_estimated_absorpt_t_max 0.989
_shelx_estimated_absorpt_t_min 0.976
_olex2_refinement_description
; 
1. Fixed Uiso 
 At 1.2 times of: 
  All C(H) groups, All C(H,H) groups 
 At 1.5 times of: 
  All C(H,H,H) groups 
2.a Secondary CH2 refined with riding coordinates: 
 C2(H2A,H2B) 
2.b Aromatic/amide H refined with riding coordinates: 
 C4(H4), C5(H5), C7(H7), C8(H8), C12(H12), C13(H13), C15(H15), C18(H18), 
 C19(H19) 
2.c Idealised Me refined as rotating group: 
 C1(H1A,H1B,H1C), C20(H20A,H20B,H20C), C21(H21A,H21B,H21C), C22(H22A,H22B, 
 H22C), C23(H23A,H23B,H23C) 
;
_olex2_submission_special_instructions 'No special instructions were received'

loop_
_space_group_symop_operation_xyz
'x, y, z'
'-x, -y, -z'

loop_
_atom_site_label
_atom_site_type_symbol
_atom_site_fract_x
_atom_site_fract_y
_atom_site_fract_z
_atom_site_U_iso_or_equiv
_atom_site_adp_type
_atom_site_occupancy
_atom_site_site_symmetry_order
_atom_site_calc_flag
_atom_site_refinement_flags_posn
O1 O 0.30651(12) 0.41279(9) 0.94452(10) 0.0229(2) Uani 1 1 d .
O2 O 0.33116(12) 0.57850(9) 0.73856(10) 0.0276(3) Uani 1 1 d .
O3 O 0.30674(10) -0.01891(9) 0.44897(9) 0.0191(2) Uani 1 1 d .
O4 O 0.30406(10) 0.24287(9) 0.29431(9) 0.0178(2) Uani 1 1 d .
O5 O 0.38138(10) 0.93980(9) -0.03597(9) 0.0165(2) Uani 1 1 d .
O6 O 0.15047(10) 1.05295(9) 0.04586(9) 0.0184(2) Uani 1 1 d .
C1 C 0.1576(2) 0.56459(18) 1.0344(2) 0.0400(4) Uani 1 1 d .
H1A H 0.130288 0.609908 0.953749 0.060 Uiso 1 1 calc GR
H1B H 0.160561 0.628493 1.073705 0.060 Uiso 1 1 calc GR
H1C H 0.084489 0.487279 1.102045 0.060 Uiso 1 1 calc GR
C2 C 0.30746(18) 0.51550(15) 0.99406(16) 0.0266(3) Uani 1 1 d .
H2A H 0.379978 0.593070 0.921934 0.032 Uiso 1 1 calc R
H2B H 0.338850 0.477581 1.073838 0.032 Uiso 1 1 calc R
C3 C 0.31795(15) 0.45928(13) 0.81287(13) 0.0178(3) Uani 1 1 d .
C4 C 0.31152(14) 0.34654(13) 0.77540(13) 0.0171(3) Uani 1 1 d .
H4 H 0.291365 0.255924 0.843069 0.020 Uiso 1 1 calc R
C5 C 0.33402(14) 0.37142(13) 0.64600(13) 0.0155(3) Uani 1 1 d .
H5 H 0.356633 0.463356 0.581360 0.019 Uiso 1 1 calc R
C6 C 0.32699(13) 0.27030(13) 0.59525(13) 0.0145(3) Uani 1 1 d .
C7 C 0.33399(14) 0.13300(13) 0.67319(13) 0.0157(3) Uani 1 1 d .
H7 H 0.343499 0.107512 0.759133 0.019 Uiso 1 1 calc R
C8 C 0.32753(14) 0.03405(13) 0.62919(13) 0.0163(3) Uani 1 1 d .
H8 H 0.331776 -0.057932 0.684809 0.020 Uiso 1 1 calc R
C9 C 0.31478(14) 0.06918(13) 0.50301(13) 0.0154(3) Uani 1 1 d .
C10 C 0.31017(14) 0.20635(13) 0.42231(12) 0.0146(3) Uani 1 1 d .
C11 C 0.31470(13) 0.30746(12) 0.46607(12) 0.0134(3) Uani 1 1 d .
C12 C 0.30571(14) 0.44785(12) 0.37376(12) 0.0137(3) Uani 1 1 d .
H12 H 0.365738 0.477588 0.280182 0.016 Uiso 1 1 calc R
C13 C 0.22130(14) 0.53670(12) 0.40944(13) 0.0141(3) Uani 1 1 d .
H13 H 0.165005 0.508659 0.503660 0.017 Uiso 1 1 calc R
C14 C 0.20731(14) 0.67409(12) 0.31640(12) 0.0132(3) Uani 1 1 d .
C15 C 0.31152(14) 0.74185(12) 0.18277(13) 0.0135(3) Uani 1 1 d .
H15 H 0.397543 0.700954 0.152572 0.016 Uiso 1 1 calc R
C16 C 0.28911(14) 0.86723(12) 0.09572(12) 0.0134(3) Uani 1 1 d .
C17 C 0.16196(14) 0.92900(12) 0.14062(13) 0.0144(3) Uani 1 1 d .
C18 C 0.06091(14) 0.86442(13) 0.27214(13) 0.0163(3) Uani 1 1 d .
H18 H -0.024083 0.906080 0.303136 0.020 Uiso 1 1 calc R
C19 C 0.08453(14) 0.73759(13) 0.35915(13) 0.0154(3) Uani 1 1 d .
H19 H 0.015059 0.693974 0.449443 0.018 Uiso 1 1 calc R
C20 C 0.16381(17) 0.20710(16) 0.29611(15) 0.0271(3) Uani 1 1 d .
H20A H 0.169385 0.231873 0.202565 0.041 Uiso 1 1 calc GR
H20B H 0.088984 0.255611 0.337679 0.041 Uiso 1 1 calc GR
H20C H 0.136931 0.109301 0.349332 0.041 Uiso 1 1 calc GR
C21 C 0.29887(16) -0.16080(13) 0.53374(14) 0.0208(3) Uani 1 1 d .
H21A H 0.292107 -0.213721 0.484355 0.031 Uiso 1 1 calc GR
H21B H 0.211489 -0.186358 0.617288 0.031 Uiso 1 1 calc GR
H21C H 0.387658 -0.179002 0.557341 0.031 Uiso 1 1 calc GR
C22 C 0.50846(15) 0.87919(13) -0.08901(13) 0.0187(3) Uani 1 1 d .
H22A H 0.564222 0.940128 -0.183993 0.028 Uiso 1 1 calc GR
H22B H 0.476957 0.792948 -0.084681 0.028 Uiso 1 1 calc GR
H22C H 0.571147 0.863003 -0.034648 0.028 Uiso 1 1 calc GR
C23 C 0.01309(15) 1.10927(14) 0.07921(14) 0.0207(3) Uani 1 1 d .
H23A H 0.014476 1.192930 0.001062 0.031 Uiso 1 1 calc GR
H23B H -0.001205 1.129315 0.157878 0.031 Uiso 1 1 calc GR
H23C H -0.067926 1.044082 0.101503 0.031 Uiso 1 1 calc GR

loop_
_atom_site_aniso_label
_atom_site_aniso_U_11
_atom_site_aniso_U_22
_atom_site_aniso_U_33
_atom_site_aniso_U_23
_atom_site_aniso_U_13
_atom_site_aniso_U_12
O1 0.0395(6) 0.0157(5) 0.0193(5) -0.0075(4) -0.0170(5) 0.0050(4)
O2 0.0436(6) 0.0132(5) 0.0247(5) -0.0022(4) -0.0172(5) 0.0009(4)
O3 0.0266(5) 0.0111(4) 0.0188(5) -0.0054(4) -0.0085(4) 0.0042(4)
O4 0.0232(5) 0.0164(5) 0.0133(4) -0.0050(4) -0.0075(4) 0.0033(4)
O5 0.0167(5) 0.0142(4) 0.0109(4) -0.0010(4) -0.0017(4) 0.0040(4)
O6 0.0161(5) 0.0122(4) 0.0184(5) 0.0002(4) -0.0049(4) 0.0047(4)
C1 0.0529(11) 0.0408(10) 0.0569(11) -0.0368(9) -0.0372(10) 0.0222(8)
C2 0.0420(9) 0.0218(7) 0.0310(8) -0.0160(6) -0.0246(7) 0.0081(6)
C3 0.0197(7) 0.0160(6) 0.0168(6) -0.0040(5) -0.0091(5) 0.0013(5)
C4 0.0196(7) 0.0124(6) 0.0158(6) -0.0020(5) -0.0070(5) 0.0000(5)
C5 0.0147(6) 0.0129(6) 0.0152(6) -0.0018(5) -0.0061(5) 0.0018(5)
C6 0.0118(6) 0.0145(6) 0.0126(6) -0.0027(5) -0.0030(5) 0.0018(5)
C7 0.0146(6) 0.0166(6) 0.0117(6) -0.0021(5) -0.0047(5) 0.0033(5)
C8 0.0153(6) 0.0108(6) 0.0153(6) -0.0004(5) -0.0035(5) 0.0032(5)
C9 0.0118(6) 0.0141(6) 0.0163(6) -0.0054(5) -0.0019(5) 0.0020(5)
C10 0.0131(6) 0.0149(6) 0.0113(6) -0.0025(5) -0.0030(5) 0.0020(5)
C11 0.0102(6) 0.0133(6) 0.0114(6) -0.0019(5) -0.0019(5) 0.0018(5)
C12 0.0152(6) 0.0130(6) 0.0092(6) -0.0010(5) -0.0043(5) -0.0003(5)
C13 0.0156(6) 0.0136(6) 0.0100(6) -0.0019(5) -0.0046(5) -0.0007(5)
C14 0.0157(6) 0.0113(6) 0.0132(6) -0.0043(5) -0.0068(5) 0.0004(5)
C15 0.0133(6) 0.0129(6) 0.0143(6) -0.0059(5) -0.0051(5) 0.0028(5)
C16 0.0140(6) 0.0128(6) 0.0113(6) -0.0034(5) -0.0040(5) -0.0008(5)
C17 0.0163(6) 0.0096(6) 0.0160(6) -0.0024(5) -0.0079(5) 0.0018(5)
C18 0.0131(6) 0.0153(6) 0.0184(6) -0.0067(5) -0.0040(5) 0.0031(5)
C19 0.0154(6) 0.0148(6) 0.0119(6) -0.0034(5) -0.0026(5) -0.0006(5)
C20 0.0284(8) 0.0313(8) 0.0240(7) -0.0096(6) -0.0143(6) 0.0030(6)
C21 0.0241(7) 0.0108(6) 0.0231(7) -0.0042(5) -0.0069(6) 0.0017(5)
C22 0.0184(7) 0.0159(6) 0.0146(6) -0.0048(5) 0.0001(5) 0.0027(5)
C23 0.0179(7) 0.0158(7) 0.0230(7) -0.0034(6) -0.0077(6) 0.0069(5)

loop_
_atom_type_symbol
_atom_type_description
_atom_type_scat_dispersion_real
_atom_type_scat_dispersion_imag
_atom_type_scat_source
C C 0.0033 0.0016 'International Tables Vol C Tables 4.2.6.8 and 6.1.1.4'
H H 0.0000 0.0000 'International Tables Vol C Tables 4.2.6.8 and 6.1.1.4'
O O 0.0106 0.0060 'International Tables Vol C Tables 4.2.6.8 and 6.1.1.4'

loop_
_geom_angle_atom_site_label_1
_geom_angle_atom_site_label_2
_geom_angle_atom_site_label_3
_geom_angle
C3 O1 C2 115.78(11)
C9 O3 C21 117.09(10)
C10 O4 C20 114.17(10)
C16 O5 C22 117.39(10)
C17 O6 C23 116.84(10)
H1A C1 H1B 109.5
H1A C1 H1C 109.5
H1B C1 H1C 109.5
C2 C1 H1A 109.5
C2 C1 H1B 109.5
C2 C1 H1C 109.5
O1 C2 C1 111.76(12)
O1 C2 H2A 109.3
O1 C2 H2B 109.3
C1 C2 H2A 109.3
C1 C2 H2B 109.3
H2A C2 H2B 107.9
O1 C3 C4 110.92(11)
O2 C3 O1 123.13(13)
O2 C3 C4 125.95(12)
C3 C4 H4 120.0
C5 C4 C3 120.07(12)
C5 C4 H4 120.0
C4 C5 H5 117.0
C4 C5 C6 125.95(12)
C6 C5 H5 117.0
C7 C6 C5 120.34(12)
C7 C6 C11 118.37(12)
C11 C6 C5 121.29(11)
C6 C7 H7 118.9
C8 C7 C6 122.25(12)
C8 C7 H7 118.9
C7 C8 H8 120.1
C7 C8 C9 119.89(12)
C9 C8 H8 120.1
O3 C9 C8 125.35(11)
O3 C9 C10 115.86(11)
C8 C9 C10 118.78(12)
O4 C10 C9 119.17(12)
O4 C10 C11 118.79(11)
C11 C10 C9 122.03(12)
C6 C11 C12 124.11(12)
C10 C11 C6 118.66(11)
C10 C11 C12 117.23(11)
C11 C12 H12 116.9
C13 C12 C11 126.24(11)
C13 C12 H12 116.9
C12 C13 H13 116.9
C12 C13 C14 126.10(12)
C14 C13 H13 116.9
C15 C14 C13 122.43(11)
C19 C14 C13 118.93(11)
C19 C14 C15 118.59(11)
C14 C15 H15 119.8
C16 C15 C14 120.49(12)
C16 C15 H15 119.8
O5 C16 C15 125.07(12)
O5 C16 C17 114.98(10)
C15 C16 C17 119.95(11)
O6 C17 C16 115.09(11)
O6 C17 C18 125.04(12)
C18 C17 C16 119.86(11)
C17 C18 H18 120.2
C17 C18 C19 119.69(12)
C19 C18 H18 120.2
C14 C19 C18 121.39(12)
C14 C19 H19 119.3
C18 C19 H19 119.3
O4 C20 H20A 109.5
O4 C20 H20B 109.5
O4 C20 H20C 109.5
H20A C20 H20B 109.5
H20A C20 H20C 109.5
H20B C20 H20C 109.5
O3 C21 H21A 109.5
O3 C21 H21B 109.5
O3 C21 H21C 109.5
H21A C21 H21B 109.5
H21A C21 H21C 109.5
H21B C21 H21C 109.5
O5 C22 H22A 109.5
O5 C22 H22B 109.5
O5 C22 H22C 109.5
H22A C22 H22B 109.5
H22A C22 H22C 109.5
H22B C22 H22C 109.5
O6 C23 H23A 109.5
O6 C23 H23B 109.5
O6 C23 H23C 109.5
H23A C23 H23B 109.5
H23A C23 H23C 109.5
H23B C23 H23C 109.5

loop_
_geom_bond_atom_site_label_1
_geom_bond_atom_site_label_2
_geom_bond_distance
O1 C2 1.4515(17)
O1 C3 1.3523(16)
O2 C3 1.2097(16)
O3 C9 1.3592(16)
O3 C21 1.4382(15)
O4 C10 1.3840(16)
O4 C20 1.4298(17)
O5 C16 1.3687(15)
O5 C22 1.4321(16)
O6 C17 1.3731(14)
O6 C23 1.4333(16)
C1 H1A 0.9800
C1 H1B 0.9800
C1 H1C 0.9800
C1 C2 1.507(2)
C2 H2A 0.9900
C2 H2B 0.9900
C3 C4 1.4699(19)
C4 H4 0.9500
C4 C5 1.3389(19)
C5 H5 0.9500
C5 C6 1.4576(19)
C6 C7 1.4056(17)
C6 C11 1.4213(18)
C7 H7 0.9500
C7 C8 1.3788(19)
C8 H8 0.9500
C8 C9 1.3933(19)
C9 C10 1.4068(17)
C10 C11 1.3949(19)
C11 C12 1.4803(16)
C12 H12 0.9500
C12 C13 1.3355(18)
C13 H13 0.9500
C13 C14 1.4727(17)
C14 C15 1.4143(17)
C14 C19 1.3876(18)
C15 H15 0.9500
C15 C16 1.3834(17)
C16 C17 1.4134(18)
C17 C18 1.3843(18)
C18 H18 0.9500
C18 C19 1.3982(17)
C19 H19 0.9500
C20 H20A 0.9800
C20 H20B 0.9800
C20 H20C 0.9800
C21 H21A 0.9800
C21 H21B 0.9800
C21 H21C 0.9800
C22 H22A 0.9800
C22 H22B 0.9800
C22 H22C 0.9800
C23 H23A 0.9800
C23 H23B 0.9800
C23 H23C 0.9800
